data_4063188
loop_
_publ_author_name
'John F. Berry'
'F. Albert Cotton'
'Carlos A. Murillo'

_publ_section_title
;
A Trinuclear EMAC-type Molecular Wire with Redox Active
Ferrocenylacetylide "Alligator Clips" Attached
;
_journal_name_full Organometallics
_journal_paper_doi 10.1021/om049979d
_journal_year 2004
_chemical_formula_moiety 'Co3(C10H8N3)4(C7H4FeC5H5)2, (CH3CN)0.5'
_chemical_formula_sum 'C65 H51.5 Co3 Fe2 N12.5'
_chemical_formula_weight 1296.18
_chemical_name_common 'Co3(dpa)4(fac)2 . 0.5acetonitrile'
_space_group_IT_number 14
_symmetry_cell_setting monoclinic
_symmetry_space_group_name_Hall '-P 2ybc'
_symmetry_space_group_name_H-M 'P 1 21/c 1'
_cell_angle_alpha 90.00
_cell_angle_beta 99.355(4)
_cell_angle_gamma 90.00
_cell_formula_units_Z 4
_cell_length_a 17.514(3)
_cell_length_b 15.102(3)
_cell_length_c 21.434(4)
_cell_measurement_temperature 293(2)
_cell_volume 5594.0(19)
_diffrn_ambient_temperature 293(2)
_exptl_crystal_density_diffrn 1.539
_cod_depositor_comments
;
The following automatic conversions were performed:
'_symmetry_cell_setting' value 'Monoclinic' changed to 'monoclinic'
according to '/home/saulius/struct/CIF-dictionaries/cif_core.dic'
dictionary named 'cif_core.dic' version 2.4.1 from 2010-06-29.

Automatic conversion script
Id: cif_fix_enum 1527 2010-12-29 10:47:43Z saulius 
;
_cod_original_sg_symbol_H-M 'P 21/c'
_cod_original_formula_sum 'C65 H51.50 Co3 Fe2 N12.50'
_cod_database_code 4063188

loop_
_symmetry_equiv_pos_as_xyz
'x, y, z'
'-x, y+1/2, -z+1/2'
'-x, -y, -z'
'x, -y-1/2, z-1/2'

loop_
_atom_site_label
_atom_site_type_symbol
_atom_site_fract_x
_atom_site_fract_y
_atom_site_fract_z
_atom_site_U_iso_or_equiv
_atom_site_adp_type
_atom_site_occupancy
_atom_site_symmetry_multiplicity
_atom_site_calc_flag
_atom_site_refinement_flags
_atom_site_disorder_assembly
_atom_site_disorder_group
Co1 Co 0.46148(3) 0.72500(3) 0.35218(2) 0.02273(14) Uani 1 1 d . . .
Co2 Co 0.34735(3) 0.73069(3) 0.39290(3) 0.02229(14) Uani 1 1 d . . .
Co3 Co 0.21940(3) 0.74007(4) 0.43200(3) 0.03097(16) Uani 1 1 d . . .
N1 N 0.39585(17) 0.7114(2) 0.26927(14) 0.0240(8) Uani 1 1 d . . .
N2 N 0.29796(17) 0.6637(2) 0.32139(14) 0.0245(8) Uani 1 1 d . . .
N3 N 0.19594(19) 0.6277(2) 0.37236(16) 0.0321(8) Uani 1 1 d . . .
N4 N 0.45402(17) 0.59647(19) 0.36444(14) 0.0233(8) Uani 1 1 d . . .
N5 N 0.37322(17) 0.6223(2) 0.43792(14) 0.0254(8) Uani 1 1 d . . .
N6 N 0.27915(18) 0.6492(2) 0.50001(15) 0.0291(8) Uani 1 1 d . . .
N7 N 0.51301(18) 0.74374(19) 0.43999(16) 0.0256(8) Uani 1 1 d . . .
N8 N 0.39800(17) 0.7993(2) 0.46288(14) 0.0226(8) Uani 1 1 d . . .
N9 N 0.27893(19) 0.8529(2) 0.47710(15) 0.0278(8) Uani 1 1 d . . .
N10 N 0.45246(17) 0.85430(19) 0.34359(14) 0.0228(7) Uani 1 1 d . . .
N11 N 0.32173(17) 0.83772(19) 0.34614(14) 0.0230(8) Uani 1 1 d . . .
N12 N 0.19216(18) 0.8167(2) 0.34863(15) 0.0280(8) Uani 1 1 d . . .
C1 C 0.5594(2) 0.7185(3) 0.31656(19) 0.0272(10) Uani 1 1 d . . .
C2 C 0.6159(2) 0.7136(3) 0.2922(2) 0.0298(10) Uani 1 1 d . . .
C3 C 0.1187(3) 0.7516(3) 0.4677(2) 0.0328(11) Uani 1 1 d . . .
C4 C 0.0669(3) 0.7602(3) 0.4960(2) 0.0411(12) Uani 1 1 d . . .
C11 C 0.3232(2) 0.6766(3) 0.26491(19) 0.0273(10) Uani 1 1 d . . .
C12 C 0.2772(3) 0.6646(3) 0.2049(2) 0.0388(11) Uani 1 1 d . . .
H12A H 0.2285 0.6387 0.2016 0.047 Uiso 1 1 calc R . .
C13 C 0.3047(3) 0.6914(3) 0.1512(2) 0.0453(12) Uani 1 1 d . . .
H13A H 0.2745 0.6838 0.1117 0.054 Uiso 1 1 calc R . .
C14 C 0.3770(3) 0.7296(3) 0.1562(2) 0.0362(11) Uani 1 1 d . . .
H14A H 0.3959 0.7493 0.1205 0.043 Uiso 1 1 calc R . .
C15 C 0.4203(2) 0.7377(2) 0.2150(2) 0.0300(11) Uani 1 1 d . . .
H15A H 0.4693 0.7627 0.2182 0.036 Uiso 1 1 calc R . .
C31 C 0.2385(2) 0.6059(3) 0.32718(19) 0.0298(10) Uani 1 1 d . . .
C32 C 0.2243(2) 0.5271(3) 0.2932(2) 0.0392(11) Uani 1 1 d . . .
H32A H 0.2556 0.5111 0.2640 0.047 Uiso 1 1 calc R . .
C33 C 0.1645(3) 0.4735(3) 0.3028(2) 0.0594(15) Uani 1 1 d . . .
H33A H 0.1539 0.4219 0.2793 0.071 Uiso 1 1 calc R . .
C34 C 0.1196(3) 0.4970(3) 0.3485(3) 0.0652(17) Uani 1 1 d . . .
H34A H 0.0781 0.4621 0.3556 0.078 Uiso 1 1 calc R . .
C35 C 0.1381(3) 0.5724(3) 0.3823(2) 0.0542(14) Uani 1 1 d . . .
H35A H 0.1097 0.5867 0.4140 0.065 Uiso 1 1 calc R . .
C41 C 0.4113(2) 0.5612(2) 0.40689(18) 0.0255(9) Uani 1 1 d . . .
C42 C 0.4033(2) 0.4689(3) 0.4102(2) 0.0339(11) Uani 1 1 d . . .
H42A H 0.3752 0.4445 0.4392 0.041 Uiso 1 1 calc R . .
C43 C 0.4367(2) 0.4144(3) 0.3711(2) 0.0371(11) Uani 1 1 d . . .
H43A H 0.4321 0.3532 0.3741 0.045 Uiso 1 1 calc R . .
C44 C 0.4775(2) 0.4515(3) 0.3269(2) 0.0367(11) Uani 1 1 d . . .
H44A H 0.4996 0.4160 0.2991 0.044 Uiso 1 1 calc R . .
C45 C 0.4839(2) 0.5406(3) 0.32562(19) 0.0303(10) Uani 1 1 d . . .
H45A H 0.5108 0.5652 0.2959 0.036 Uiso 1 1 calc R . .
C61 C 0.3423(2) 0.6017(3) 0.49116(18) 0.0279(10) Uani 1 1 d . . .
C62 C 0.3740(2) 0.5390(3) 0.5367(2) 0.0397(12) Uani 1 1 d . . .
H62A H 0.4204 0.5110 0.5331 0.048 Uiso 1 1 calc R . .
C63 C 0.3364(3) 0.5192(3) 0.5866(2) 0.0495(13) Uani 1 1 d . . .
H63A H 0.3556 0.4754 0.6154 0.059 Uiso 1 1 calc R . .
C64 C 0.2704(3) 0.5643(3) 0.5934(2) 0.0523(14) Uani 1 1 d . . .
H64A H 0.2434 0.5512 0.6262 0.063 Uiso 1 1 calc R . .
C65 C 0.2452(3) 0.6295(3) 0.5503(2) 0.0421(12) Uani 1 1 d . . .
H65A H 0.2020 0.6622 0.5562 0.051 Uiso 1 1 calc R . .
C71 C 0.4755(2) 0.7880(2) 0.48260(18) 0.0233(9) Uani 1 1 d . . .
C72 C 0.5180(2) 0.8131(3) 0.54100(19) 0.0294(10) Uani 1 1 d . . .
H72A H 0.4935 0.8447 0.5693 0.035 Uiso 1 1 calc R . .
C73 C 0.5939(2) 0.7923(3) 0.5573(2) 0.0314(10) Uani 1 1 d . . .
H73A H 0.6214 0.8102 0.5960 0.038 Uiso 1 1 calc R . .
C74 C 0.6306(2) 0.7436(3) 0.5151(2) 0.0337(11) Uani 1 1 d . . .
H74A H 0.6823 0.7274 0.5253 0.040 Uiso 1 1 calc R . .
C75 C 0.5878(2) 0.7209(3) 0.4584(2) 0.0300(10) Uani 1 1 d . . .
H75A H 0.6117 0.6875 0.4307 0.036 Uiso 1 1 calc R . .
C91 C 0.3556(2) 0.8662(3) 0.48473(18) 0.0266(10) Uani 1 1 d . . .
C92 C 0.3873(2) 0.9486(3) 0.50778(19) 0.0327(10) Uani 1 1 d . . .
H92A H 0.4403 0.9584 0.5126 0.039 Uiso 1 1 calc R . .
C93 C 0.3387(3) 1.0140(3) 0.52300(19) 0.0413(12) Uani 1 1 d . . .
H93A H 0.3588 1.0682 0.5383 0.050 Uiso 1 1 calc R . .
C94 C 0.2599(3) 0.9986(3) 0.5154(2) 0.0433(12) Uani 1 1 d . . .
H94A H 0.2263 1.0416 0.5260 0.052 Uiso 1 1 calc R . .
C95 C 0.2329(2) 0.9185(3) 0.49168(19) 0.0364(11) Uani 1 1 d . . .
H95A H 0.1797 0.9087 0.4853 0.044 Uiso 1 1 calc R . .
C101 C 0.3814(2) 0.8932(2) 0.33796(17) 0.0243(9) Uani 1 1 d . . .
C102 C 0.3745(2) 0.9856(3) 0.32932(18) 0.0292(10) Uani 1 1 d . . .
H10A H 0.3261 1.0123 0.3257 0.035 Uiso 1 1 calc R . .
C103 C 0.4388(2) 1.0361(3) 0.32622(19) 0.0318(10) Uani 1 1 d . . .
H10B H 0.4341 1.0966 0.3186 0.038 Uiso 1 1 calc R . .
C104 C 0.5111(2) 0.9960(3) 0.33460(18) 0.0307(10) Uani 1 1 d . . .
H10C H 0.5558 1.0293 0.3346 0.037 Uiso 1 1 calc R . .
C105 C 0.5149(2) 0.9065(3) 0.34282(17) 0.0267(10) Uani 1 1 d . . .
H10D H 0.5634 0.8798 0.3482 0.032 Uiso 1 1 calc R . .
C121 C 0.2465(2) 0.8529(2) 0.31884(19) 0.0255(10) Uani 1 1 d . . .
C122 C 0.2255(2) 0.8964(3) 0.2607(2) 0.0356(11) Uani 1 1 d . . .
H12B H 0.2635 0.9207 0.2403 0.043 Uiso 1 1 calc R . .
C123 C 0.1494(3) 0.9031(3) 0.2340(2) 0.0453(12) Uani 1 1 d . . .
H12C H 0.1353 0.9326 0.1957 0.054 Uiso 1 1 calc R . .
C124 C 0.0938(3) 0.8654(3) 0.2646(2) 0.0456(13) Uani 1 1 d . . .
H12D H 0.0416 0.8686 0.2472 0.055 Uiso 1 1 calc R . .
C125 C 0.1173(2) 0.8227(3) 0.3216(2) 0.0415(12) Uani 1 1 d . . .
H12E H 0.0799 0.7972 0.3422 0.050 Uiso 1 1 calc R . .
Fe1 Fe 0.79395(4) 0.74254(4) 0.29825(3) 0.04100(19) Uani 1 1 d D . .
C20 C 0.6831(2) 0.7082(3) 0.2613(2) 0.0363(11) Uani 1 1 d D A .
C21 C 0.7120(3) 0.7751(3) 0.2237(2) 0.0492(13) Uani 1 1 d D A .
H21A H 0.6896 0.8341 0.2147 0.059 Uiso 1 1 calc R . .
C22 C 0.7770(3) 0.7420(4) 0.2021(3) 0.0721(19) Uani 1 1 d D A .
H22A H 0.8084 0.7741 0.1756 0.086 Uiso 1 1 calc R . .
C23 C 0.7910(3) 0.6566(4) 0.2252(3) 0.084(2) Uani 1 1 d D A .
H23A H 0.8337 0.6184 0.2176 0.101 Uiso 1 1 calc R . .
C24 C 0.7338(3) 0.6343(3) 0.2622(2) 0.0561(15) Uani 1 1 d D A .
H24A H 0.7297 0.5781 0.2842 0.067 Uiso 1 1 calc R . .
C25 C 0.8201(3) 0.8516(4) 0.3528(2) 0.0637(16) Uani 1 1 d D A .
H25A H 0.8009 0.9116 0.3424 0.076 Uiso 1 1 calc R . .
C26 C 0.7844(3) 0.7888(4) 0.3859(2) 0.0660(16) Uani 1 1 d D A .
H26A H 0.7365 0.7965 0.4033 0.079 Uiso 1 1 calc R . .
C27 C 0.8319(4) 0.7111(4) 0.3901(3) 0.0797(19) Uani 1 1 d D A .
H27A H 0.8221 0.6554 0.4109 0.096 Uiso 1 1 calc R . .
C28 C 0.8945(3) 0.7288(4) 0.3598(3) 0.0739(19) Uani 1 1 d D A .
H28A H 0.9364 0.6875 0.3553 0.089 Uiso 1 1 calc R . .
C29 C 0.8879(3) 0.8154(4) 0.3375(3) 0.0672(17) Uani 1 1 d D A .
H29A H 0.9242 0.8454 0.3143 0.081 Uiso 1 1 calc R . .
Fe2 Fe -0.0120(4) 0.8437(4) 0.6022(3) 0.0590(14) Uani 0.52 1 d PD A 1
C50 C -0.0010(6) 0.7639(6) 0.5271(4) 0.0346(15) Uiso 0.52 1 d PD A 1
C51 C -0.0680(5) 0.8189(8) 0.5130(4) 0.042(4) Uiso 0.52 1 d PD A 1
H51A H -0.0781 0.8620 0.4785 0.050 Uiso 0.52 1 calc PR A 1
C52 C -0.1164(5) 0.8005(7) 0.5570(5) 0.058(4) Uiso 0.52 1 d PD A 1
H52A H -0.1664 0.8289 0.5587 0.070 Uiso 0.52 1 calc PR A 1
C53 C -0.0826(6) 0.7344(6) 0.5978(6) 0.074(4) Uiso 0.52 1 d PD A 1
H53A H -0.1046 0.7102 0.6334 0.089 Uiso 0.52 1 calc PR A 1
C54 C -0.0076(6) 0.7116(6) 0.5827(5) 0.060(3) Uiso 0.52 1 d PD A 1
H54A H 0.0291 0.6677 0.6037 0.072 Uiso 0.52 1 calc PR A 1
C55 C 0.0193(7) 0.9729(7) 0.6112(6) 0.103(4) Uiso 0.52 1 d PD A 1
H55A H 0.0084 1.0165 0.5770 0.123 Uiso 0.52 1 calc PR A 1
C56 C 0.0882(4) 0.9206(5) 0.6228(4) 0.037(2) Uiso 0.52 1 d PD A 1
H56A H 0.1352 0.9220 0.6034 0.044 Uiso 0.52 1 calc PR A 1
C57 C 0.0700(6) 0.8707(7) 0.6786(4) 0.070(3) Uiso 0.52 1 d PD A 1
H57A H 0.1044 0.8250 0.7000 0.083 Uiso 0.52 1 calc PR A 1
C58 C -0.0024(7) 0.8865(10) 0.6932(5) 0.122(6) Uiso 0.52 1 d PD A 1
H58A H -0.0257 0.8609 0.7276 0.147 Uiso 0.52 1 calc PR A 1
C59 C -0.0302(8) 0.9545(8) 0.6533(7) 0.105(5) Uiso 0.52 1 d PD A 1
H59A H -0.0807 0.9827 0.6525 0.126 Uiso 0.52 1 calc PR A 1
Fe2A Fe -0.0122(4) 0.8632(4) 0.5994(3) 0.0460(11) Uani 0.48 1 d PD A 2
C50A C 0.0115(6) 0.7648(6) 0.5403(4) 0.0346(15) Uiso 0.48 1 d PD A 2
C51A C -0.0665(6) 0.7968(8) 0.5222(5) 0.045(4) Uiso 0.48 1 d PD A 2
H51B H -0.0878 0.8233 0.4813 0.054 Uiso 0.48 1 calc PR A 2
C52A C -0.1067(5) 0.7849(7) 0.5741(5) 0.041(4) Uiso 0.48 1 d PD A 2
H52B H -0.1605 0.8017 0.5752 0.049 Uiso 0.48 1 calc PR A 2
C53A C -0.0551(5) 0.7471(5) 0.6241(4) 0.033(2) Uiso 0.48 1 d PD A 2
H53B H -0.0670 0.7323 0.6660 0.039 Uiso 0.48 1 calc PR A 2
C54A C 0.0172(5) 0.7336(5) 0.6035(4) 0.033(2) Uiso 0.48 1 d PD A 2
H54B H 0.0636 0.7084 0.6290 0.040 Uiso 0.48 1 calc PR A 2
C55A C -0.0129(7) 0.9974(7) 0.5794(6) 0.103(4) Uiso 0.48 1 d PD A 2
H55B H -0.0388 1.0216 0.5390 0.123 Uiso 0.48 1 calc PR A 2
C56A C 0.0578(6) 0.9697(6) 0.5874(5) 0.064(3) Uiso 0.48 1 d PD A 2
H56B H 0.0963 0.9756 0.5592 0.077 Uiso 0.48 1 calc PR A 2
C57A C 0.0681(7) 0.9310(9) 0.6577(6) 0.096(5) Uiso 0.48 1 d PD A 2
H57B H 0.1154 0.9080 0.6832 0.115 Uiso 0.48 1 calc PR A 2
C58A C -0.0044(6) 0.9446(8) 0.6765(5) 0.063(4) Uiso 0.48 1 d PD A 2
H58B H -0.0196 0.9322 0.7177 0.076 Uiso 0.48 1 calc PR A 2
C59A C -0.0478(3) 0.9831(4) 0.6242(2) 0.090(5) Uiso 0.48 1 d PD A 2
H59B H -0.1026 0.9976 0.6224 0.108 Uiso 0.48 1 calc PR A 2
C1S C 0.0305(3) 0.4967(4) 0.5300(2) 0.197(5) Uiso 1 1 d RD . .
N1S N 0.0667(3) 0.4887(4) 0.5722(2) 0.206(7) Uiso 0.50 1 d PRD . .

loop_
_atom_site_aniso_label
_atom_site_aniso_U_11
_atom_site_aniso_U_22
_atom_site_aniso_U_33
_atom_site_aniso_U_23
_atom_site_aniso_U_13
_atom_site_aniso_U_12
Co1 0.0235(3) 0.0229(3) 0.0232(3) -0.0015(2) 0.0080(3) -0.0003(2)
Co2 0.0230(3) 0.0232(3) 0.0218(3) -0.0020(2) 0.0072(3) -0.0018(2)
Co3 0.0302(3) 0.0350(4) 0.0296(4) -0.0035(3) 0.0105(3) -0.0020(3)
N1 0.0254(19) 0.0243(18) 0.0233(19) -0.0012(16) 0.0068(16) 0.0006(14)
N2 0.0246(19) 0.0256(19) 0.0244(19) -0.0034(15) 0.0075(16) -0.0029(14)
N3 0.027(2) 0.035(2) 0.036(2) -0.0051(17) 0.0097(18) -0.0083(16)
N4 0.0241(19) 0.0226(18) 0.0235(19) 0.0036(15) 0.0044(16) -0.0010(14)
N5 0.029(2) 0.028(2) 0.0215(19) 0.0031(15) 0.0098(16) -0.0041(15)
N6 0.027(2) 0.039(2) 0.023(2) -0.0036(16) 0.0085(16) -0.0040(16)
N7 0.0245(19) 0.0264(19) 0.026(2) -0.0025(15) 0.0061(16) -0.0002(15)
N8 0.024(2) 0.0235(19) 0.0210(19) 0.0000(15) 0.0073(16) 0.0002(14)
N9 0.029(2) 0.031(2) 0.025(2) -0.0029(16) 0.0104(17) -0.0021(15)
N10 0.0208(18) 0.0286(19) 0.0193(18) -0.0017(14) 0.0041(15) -0.0051(15)
N11 0.0228(19) 0.0239(19) 0.0235(19) -0.0014(15) 0.0074(16) -0.0031(14)
N12 0.025(2) 0.029(2) 0.031(2) -0.0042(16) 0.0077(17) 0.0000(15)
C1 0.028(3) 0.028(2) 0.026(2) -0.0029(19) 0.004(2) 0.0032(18)
C2 0.025(2) 0.034(3) 0.029(3) -0.007(2) 0.001(2) -0.0029(19)
C3 0.036(3) 0.036(3) 0.028(3) -0.002(2) 0.011(2) 0.002(2)
C4 0.043(3) 0.039(3) 0.041(3) -0.005(2) 0.004(3) -0.003(2)
C11 0.029(2) 0.025(2) 0.027(3) -0.0020(19) 0.003(2) -0.0023(18)
C12 0.040(3) 0.044(3) 0.033(3) -0.009(2) 0.007(2) -0.010(2)
C13 0.053(3) 0.057(3) 0.025(3) -0.009(2) 0.003(2) -0.007(3)
C14 0.044(3) 0.045(3) 0.022(3) 0.001(2) 0.013(2) 0.001(2)
C15 0.029(2) 0.025(2) 0.039(3) 0.003(2) 0.018(2) 0.0030(18)
C31 0.025(2) 0.036(3) 0.029(2) -0.006(2) 0.005(2) -0.0054(19)
C32 0.045(3) 0.037(3) 0.039(3) -0.008(2) 0.019(2) -0.009(2)
C33 0.067(4) 0.047(3) 0.069(4) -0.021(3) 0.027(3) -0.025(3)
C34 0.062(4) 0.057(4) 0.087(4) -0.020(3) 0.042(3) -0.039(3)
C35 0.050(3) 0.056(4) 0.066(4) -0.008(3) 0.035(3) -0.012(3)
C41 0.026(2) 0.026(2) 0.023(2) 0.0021(19) 0.0003(19) 0.0037(17)
C42 0.036(3) 0.031(3) 0.035(3) 0.010(2) 0.008(2) 0.001(2)
C43 0.048(3) 0.025(2) 0.037(3) 0.002(2) 0.003(2) 0.002(2)
C44 0.048(3) 0.031(3) 0.033(3) -0.002(2) 0.010(2) 0.007(2)
C45 0.035(3) 0.031(3) 0.027(2) -0.003(2) 0.014(2) 0.0026(19)
C61 0.026(2) 0.034(2) 0.024(2) 0.0013(19) 0.003(2) -0.0070(19)
C62 0.028(3) 0.055(3) 0.036(3) 0.005(2) 0.007(2) 0.002(2)
C63 0.045(3) 0.078(4) 0.026(3) 0.017(3) 0.008(2) 0.002(3)
C64 0.046(3) 0.089(4) 0.025(3) 0.016(3) 0.015(2) 0.008(3)
C65 0.035(3) 0.066(3) 0.028(3) -0.007(2) 0.011(2) 0.001(2)
C71 0.027(2) 0.020(2) 0.024(2) 0.0019(18) 0.008(2) -0.0024(17)
C72 0.035(3) 0.029(2) 0.026(2) -0.001(2) 0.010(2) -0.0017(19)
C73 0.028(3) 0.034(3) 0.030(3) 0.004(2) -0.002(2) -0.003(2)
C74 0.025(2) 0.037(3) 0.038(3) 0.005(2) 0.001(2) 0.0045(19)
C75 0.030(3) 0.029(2) 0.033(3) 0.002(2) 0.011(2) 0.0061(19)
C91 0.037(3) 0.028(2) 0.016(2) 0.0036(18) 0.008(2) -0.0001(19)
C92 0.035(3) 0.030(3) 0.033(3) -0.005(2) 0.006(2) -0.003(2)
C93 0.058(3) 0.029(3) 0.035(3) -0.006(2) 0.000(3) -0.002(2)
C94 0.049(3) 0.037(3) 0.043(3) -0.005(2) 0.006(2) 0.017(2)
C95 0.033(3) 0.043(3) 0.034(3) -0.004(2) 0.010(2) 0.010(2)
C101 0.032(2) 0.026(2) 0.015(2) -0.0036(18) 0.0028(19) 0.0002(18)
C102 0.033(3) 0.026(2) 0.028(3) 0.0002(19) 0.003(2) 0.0026(18)
C103 0.044(3) 0.023(2) 0.028(2) 0.0003(19) 0.006(2) -0.005(2)
C104 0.041(3) 0.025(2) 0.026(2) -0.0023(19) 0.005(2) -0.0133(19)
C105 0.023(2) 0.035(3) 0.022(2) -0.0019(19) 0.0035(19) 0.0002(18)
C121 0.026(2) 0.025(2) 0.026(2) -0.0081(19) 0.005(2) 0.0023(17)
C122 0.033(3) 0.039(3) 0.034(3) 0.003(2) 0.006(2) -0.004(2)
C123 0.047(3) 0.051(3) 0.037(3) 0.007(2) 0.004(3) 0.002(2)
C124 0.029(3) 0.063(3) 0.041(3) -0.004(3) -0.006(2) 0.006(2)
C125 0.030(3) 0.049(3) 0.045(3) -0.011(2) 0.007(2) -0.004(2)
Fe1 0.0259(4) 0.0471(4) 0.0504(4) -0.0095(3) 0.0075(3) -0.0061(3)
C20 0.025(2) 0.050(3) 0.035(3) -0.015(2) 0.008(2) -0.005(2)
C21 0.042(3) 0.077(4) 0.029(3) 0.003(3) 0.008(2) -0.009(3)
C22 0.048(4) 0.121(6) 0.056(4) -0.027(4) 0.036(3) -0.034(4)
C23 0.047(4) 0.096(5) 0.122(6) -0.067(4) 0.050(4) -0.012(3)
C24 0.043(3) 0.047(3) 0.082(4) -0.029(3) 0.023(3) -0.007(2)
C25 0.056(4) 0.070(4) 0.061(4) -0.022(3) -0.004(3) -0.015(3)
C26 0.061(4) 0.088(5) 0.048(4) -0.022(3) 0.006(3) -0.024(3)
C27 0.084(5) 0.087(5) 0.060(4) 0.015(4) -0.013(4) -0.025(4)
C28 0.043(4) 0.078(5) 0.094(5) 0.005(4) -0.010(4) 0.004(3)
C29 0.039(3) 0.083(4) 0.077(4) -0.013(4) 0.002(3) -0.033(3)
Fe2 0.059(2) 0.074(3) 0.0489(19) -0.0008(17) 0.0225(15) 0.0204(17)
Fe2A 0.0390(18) 0.058(2) 0.038(2) -0.0144(16) -0.0022(14) 0.0069(14)

loop_
_geom_bond_atom_site_label_1
_geom_bond_atom_site_label_2
_geom_bond_distance
_geom_bond_site_symmetry_2
_geom_bond_publ_flag
Co1 N1 1.964(3) . ?
Co1 N10 1.965(3) . ?
Co1 N4 1.966(3) . ?
Co1 N7 1.971(3) . ?
Co1 C1 1.990(4) . ?
Co1 Co2 2.3091(8) . ?
Co2 N5 1.916(3) . ?
Co2 N11 1.916(3) . ?
Co2 N8 1.918(3) . ?
Co2 N2 1.921(3) . ?
Co2 Co3 2.5208(9) . ?
Co3 C3 2.042(5) . ?
Co3 N12 2.117(3) . ?
Co3 N3 2.124(3) . ?
Co3 N9 2.144(3) . ?
Co3 N6 2.146(3) . ?
N1 C15 1.361(5) . ?
N1 C11 1.366(5) . ?
N2 C11 1.368(5) . ?
N2 C31 1.380(5) . ?
N3 C31 1.356(5) . ?
N3 C35 1.357(5) . ?
N4 C45 1.349(5) . ?
N4 C41 1.375(5) . ?
N5 C41 1.373(5) . ?
N5 C61 1.376(5) . ?
N6 C65 1.345(5) . ?
N6 C61 1.358(5) . ?
N7 C75 1.350(5) . ?
N7 C71 1.381(5) . ?
N8 C71 1.365(5) . ?
N8 C91 1.380(5) . ?
N9 C91 1.341(5) . ?
N9 C95 1.346(5) . ?
N10 C105 1.351(5) . ?
N10 C101 1.363(5) . ?
N11 C121 1.371(5) . ?
N11 C101 1.374(5) . ?
N12 C121 1.345(5) . ?
N12 C125 1.348(5) . ?
C1 C2 1.194(5) . ?
C2 C20 1.442(5) . ?
C3 C4 1.177(6) . ?
C4 C50 1.456(10) . ?
C4 C50A 1.466(11) . ?
C11 C12 1.415(5) . ?
C12 C13 1.378(6) . ?
C13 C14 1.381(6) . ?
C14 C15 1.367(6) . ?
C31 C32 1.396(5) . ?
C32 C33 1.365(6) . ?
C33 C34 1.399(6) . ?
C34 C35 1.360(6) . ?
C41 C42 1.404(5) . ?
C42 C43 1.372(6) . ?
C43 C44 1.395(6) . ?
C44 C45 1.352(5) . ?
C61 C62 1.408(5) . ?
C62 C63 1.376(6) . ?
C63 C64 1.370(6) . ?
C64 C65 1.373(6) . ?
C71 C72 1.401(5) . ?
C72 C73 1.356(5) . ?
C73 C74 1.400(6) . ?
C74 C75 1.362(6) . ?
C91 C92 1.419(5) . ?
C92 C93 1.377(5) . ?
C93 C94 1.382(6) . ?
C94 C95 1.368(6) . ?
C101 C102 1.409(5) . ?
C102 C103 1.372(5) . ?
C103 C104 1.389(5) . ?
C104 C105 1.363(5) . ?
C121 C122 1.404(5) . ?
C122 C123 1.366(6) . ?
C123 C124 1.383(6) . ?
C124 C125 1.384(6) . ?
Fe1 C23 2.027(5) . ?
Fe1 C24 2.027(4) . ?
Fe1 C21 2.027(4) . ?
Fe1 C25 2.028(5) . ?
Fe1 C27 2.029(5) . ?
Fe1 C28 2.032(5) . ?
Fe1 C22 2.033(5) . ?
Fe1 C26 2.036(5) . ?
Fe1 C20 2.041(4) . ?
Fe1 C29 2.043(4) . ?
Fe1 Fe2 16.551(8) . ?
C20 C24 1.425(6) . ?
C20 C21 1.436(6) . ?
C21 C22 1.390(7) . ?
C22 C23 1.389(7) . ?
C23 C24 1.414(6) . ?
C25 C26 1.390(7) . ?
C25 C29 1.394(7) . ?
C26 C27 1.432(8) . ?
C27 C28 1.387(7) . ?
C28 C29 1.391(7) . ?
Fe2 C55 2.028(10) . ?
Fe2 C52 2.032(9) . ?
Fe2 C51 2.035(9) . ?
Fe2 C57 2.037(9) . ?
Fe2 C58 2.037(11) . ?
Fe2 C54 2.042(9) . ?
Fe2 C50 2.043(8) . ?
Fe2 C59 2.053(10) . ?
Fe2 C53 2.055(9) . ?
Fe2 C56 2.092(8) . ?
C50 C51 1.429(10) . ?
C50 C54 1.450(11) . ?
C51 C52 1.395(11) . ?
C52 C53 1.394(12) . ?
C53 C54 1.444(11) . ?
C55 C59 1.378(13) . ?
C55 C56 1.431(12) . ?
C56 C57 1.490(11) . ?
C57 C58 1.375(12) . ?
C58 C59 1.373(14) . ?
Fe2A C57A 2.004(10) . ?
Fe2A C53A 2.012(9) . ?
Fe2A C59A 2.016(8) . ?
Fe2A C54A 2.021(9) . ?
Fe2A C51A 2.034(9) . ?
Fe2A C52A 2.035(9) . ?
Fe2A C50A 2.037(9) . ?
Fe2A C58A 2.048(10) . ?
Fe2A C56A 2.063(10) . ?
Fe2A C55A 2.071(11) . ?
C50A C54A 1.422(10) . ?
C50A C51A 1.441(11) . ?
C51A C52A 1.422(11) . ?
C52A C53A 1.407(12) . ?
C53A C54A 1.421(10) . ?
C55A C59A 1.239(12) . ?
C55A C56A 1.291(13) . ?
C56A C57A 1.599(14) . ?
C57A C58A 1.408(12) . ?
C58A C59A 1.377(12) . ?
C1S N1S 1.0239 . ?
C1S C1S 1.536(5) 3_566 ?
